data_7032184
loop_
_publ_author_name
'Fan, Liming'
'Fan, Weiliu'
'Song, Weikuo'
'Sun, Liming'
'Zhao, Xian'
'Zhang, Xiutang'

_publ_section_title
;
 Structural diversity and magnetic properties of six metal-organic
 polymers based on semirigid tricarboxylate ligand of
 3,5-bi(4-carboxyphenoxy)benzoic acid.
;
_journal_issue 42
_journal_name_full 'Dalton transactions (Cambridge, England : 2003)'
_journal_page_first 15979
_journal_page_last 15989
_journal_paper_doi 10.1039/c4dt01953a
_journal_volume 43
_journal_year 2014
_chemical_formula_sum 'C20 H15 Fe N2 O6'
_chemical_formula_weight 435.19
_chemical_name_systematic
; 
 ? 
;
_space_group_IT_number 54
_symmetry_cell_setting orthorhombic
_symmetry_space_group_name_Hall '-P 2a 2ac'
_symmetry_space_group_name_H-M 'P c c a'
_atom_sites_solution_hydrogens geom
_atom_sites_solution_primary direct
_atom_sites_solution_secondary difmap
_audit_creation_method SHELXL-97
_cell_angle_alpha 90.00
_cell_angle_beta 90.00
_cell_angle_gamma 90.00
_cell_formula_units_Z 8
_cell_length_a 9.021(5)
_cell_length_b 13.841(8)
_cell_length_c 30.183(18)
_cell_measurement_reflns_used 5205
_cell_measurement_temperature 296(2)
_cell_measurement_theta_max 26.37
_cell_measurement_theta_min 2.63
_cell_volume 3769(4)
_computing_cell_refinement 'Bruker SMART'
_computing_data_collection 'Bruker SMART'
_computing_data_reduction 'Bruker SAINT'
_computing_molecular_graphics 'Bruker SHELXTL'
_computing_publication_material 'Bruker SHELXTL'
_computing_structure_refinement 'SHELXL-97 (Sheldrick, 1997)'
_computing_structure_solution 'SHELXS-97 (Sheldrick, 1990)'
_diffrn_ambient_temperature 296(2)
_diffrn_measured_fraction_theta_full 0.999
_diffrn_measured_fraction_theta_max 0.999
_diffrn_measurement_device_type 'CCD area detector'
_diffrn_measurement_method 'phi and omega scans'
_diffrn_radiation_monochromator graphite
_diffrn_radiation_source 'fine-focus sealed tube'
_diffrn_radiation_type MoK\a
_diffrn_radiation_wavelength 0.71073
_diffrn_reflns_av_R_equivalents 0.0378
_diffrn_reflns_av_sigmaI/netI 0.0301
_diffrn_reflns_limit_h_max 10
_diffrn_reflns_limit_h_min -10
_diffrn_reflns_limit_k_max 16
_diffrn_reflns_limit_k_min -14
_diffrn_reflns_limit_l_max 33
_diffrn_reflns_limit_l_min -35
_diffrn_reflns_number 17974
_diffrn_reflns_theta_full 25.00
_diffrn_reflns_theta_max 25.00
_diffrn_reflns_theta_min 2.00
_diffrn_standards_number 0
_exptl_absorpt_coefficient_mu 0.841
_exptl_absorpt_correction_T_max 0.8842
_exptl_absorpt_correction_T_min 0.6833
_exptl_absorpt_correction_type multi-scan
_exptl_absorpt_process_details '(SADABS; Bruker, 2001)'
_exptl_crystal_colour green
_exptl_crystal_density_diffrn 1.534
_exptl_crystal_density_method 'not measured'
_exptl_crystal_description block
_exptl_crystal_F_000 1784
_exptl_crystal_size_max 0.49
_exptl_crystal_size_mid 0.18
_exptl_crystal_size_min 0.15
_refine_diff_density_max 0.719
_refine_diff_density_min -0.498
_refine_diff_density_rms 0.069
_refine_ls_extinction_method none
_refine_ls_goodness_of_fit_ref 0.998
_refine_ls_hydrogen_treatment mixed
_refine_ls_matrix_type full
_refine_ls_number_parameters 271
_refine_ls_number_reflns 3328
_refine_ls_number_restraints 2
_refine_ls_restrained_S_all 1.007
_refine_ls_R_factor_all 0.0529
_refine_ls_R_factor_gt 0.0426
_refine_ls_shift/su_max 0.001
_refine_ls_shift/su_mean 0.000
_refine_ls_structure_factor_coef Fsqd
_refine_ls_weighting_details 'calc w=1/[\s^2^(Fo^2^)+(0.1080P)^2^+2.1053P] where P=(Fo^2^+2Fc^2^)/3'
_refine_ls_weighting_scheme calc
_refine_ls_wR_factor_gt 0.1377
_refine_ls_wR_factor_ref 0.1509
_reflns_number_gt 2726
_reflns_number_total 3328
_reflns_threshold_expression >2sigma(I)
_cod_data_source_file c4dt01953a2.cif
_cod_data_source_block z
_cod_depositor_comments
;
The following automatic conversions were performed:

'_symmetry_cell_setting' value 'Orthorhombic' changed to
'orthorhombic' according to
/usr/data/users/saulius/crontab/automatic-downloads/rss-feeds/RSC/lib/dictionaries/cif_core.dic
dictionary named 'cif_core.dic' version 2.4.2 from 2011-04-26.

Automatic conversion script
Id: cif_fix_values 2281 2013-09-26 08:29:07Z andrius 

 Adding full bibliography for 7032182--7032184.cif.
;
_cod_original_sg_symbol_H-M Pcca
_cod_database_code 7032184

loop_
_symmetry_equiv_pos_as_xyz
'x, y, z'
'-x+1/2, -y, z'
'-x, y, -z+1/2'
'x+1/2, -y, -z+1/2'
'-x, -y, -z'
'x-1/2, y, -z'
'x, -y, z-1/2'
'-x-1/2, y, z-1/2'

loop_
_atom_site_label
_atom_site_type_symbol
_atom_site_fract_x
_atom_site_fract_y
_atom_site_fract_z
_atom_site_U_iso_or_equiv
_atom_site_adp_type
_atom_site_occupancy
_atom_site_symmetry_multiplicity
_atom_site_calc_flag
_atom_site_refinement_flags
C1 C 0.0000 0.4357(3) 0.2500 0.0291(9) Uani 1 2 d S
H1 H 0.0000 0.3685 0.2500 0.035 Uiso 1 2 calc SR
C2 C 0.1333(3) 0.6739(2) 0.18996(9) 0.0311(7) Uani 1 1 d .
C3 C 0.1920(3) 0.6788(2) 0.14317(9) 0.0333(7) Uani 1 1 d .
C4 C 0.3337(4) 0.6506(3) 0.13248(11) 0.0481(9) Uani 1 1 d .
H4 H 0.3985 0.6325 0.1550 0.058 Uiso 1 1 calc R
C5 C 0.3822(4) 0.6485(3) 0.08885(11) 0.0530(9) Uani 1 1 d .
H5 H 0.4785 0.6298 0.0820 0.064 Uiso 1 1 calc R
C6 C 0.2843(4) 0.6749(3) 0.05567(10) 0.0428(8) Uani 1 1 d .
C7 C 0.1452(4) 0.7061(3) 0.06554(11) 0.0535(10) Uani 1 1 d .
H7 H 0.0817 0.7258 0.0430 0.064 Uiso 1 1 calc R
C8 C 0.0984(4) 0.7085(3) 0.10912(11) 0.0495(9) Uani 1 1 d .
H8 H 0.0033 0.7301 0.1158 0.059 Uiso 1 1 calc R
C9 C 0.2888(4) 0.5826(3) -0.01032(10) 0.0403(8) Uani 1 1 d .
C10 C 0.2500 0.5000 0.01346(14) 0.0478(12) Uani 1 2 d S
H10 H 0.2500 0.5000 0.0443 0.057 Uiso 1 2 calc SR
C11 C 0.2500 0.5000 0.37091(13) 0.0326(9) Uani 1 2 d S
C12 C 0.2500 0.5000 0.42078(13) 0.0321(9) Uani 1 2 d S
C13 C 0.2090(3) 0.5831(2) 0.44419(10) 0.0354(7) Uani 1 1 d .
H13 H 0.1804 0.6385 0.4290 0.043 Uiso 1 1 calc R
C14 C 0.3462(8) 0.8307(4) 0.28236(14) 0.090(2) Uani 1 1 d .
H14 H 0.3385 0.8391 0.2519 0.108 Uiso 1 1 calc R
C15 C 0.3958(10) 0.8982(4) 0.31119(16) 0.122(3) Uani 1 1 d .
H15 H 0.4319 0.9592 0.3042 0.147 Uiso 1 1 calc R
C16 C 0.3308(4) 0.7700(3) 0.34622(12) 0.0473(9) Uani 1 1 d .
H16 H 0.3119 0.7272 0.3693 0.057 Uiso 1 1 calc R
C17 C 0.4166(5) 0.9012(3) 0.39473(14) 0.0597(11) Uani 1 1 d .
C18 C 0.3473(7) 0.8683(3) 0.43191(16) 0.0792(15) Uani 1 1 d .
H18 H 0.2757 0.8203 0.4296 0.095 Uiso 1 1 calc R
C19 C 0.3820(7) 0.9055(3) 0.47275(15) 0.0782(14) Uani 1 1 d .
H19 H 0.3360 0.8803 0.4978 0.094 Uiso 1 1 calc R
C20 C 0.4840(5) 0.9794(3) 0.47761(14) 0.0637(11) Uani 1 1 d .
C21 C 0.5470(8) 1.0123(5) 0.43987(18) 0.122(3) Uani 1 1 d .
H21 H 0.6156 1.0622 0.4418 0.147 Uiso 1 1 calc R
C22 C 0.5142(8) 0.9752(5) 0.39836(17) 0.121(3) Uani 1 1 d .
H22 H 0.5588 1.0008 0.3732 0.146 Uiso 1 1 calc R
Fe1 Fe 0.19364(5) 0.61714(3) 0.285204(12) 0.0275(2) Uani 1 1 d .
N1 N 0.3092(3) 0.7489(2) 0.30449(9) 0.0399(7) Uani 1 1 d .
N2 N 0.3826(4) 0.8592(2) 0.35236(10) 0.0571(9) Uani 1 1 d .
O1 O 0.2147(3) 0.57742(17) 0.35194(7) 0.0405(6) Uani 1 1 d .
O2 O 0.2237(3) 0.6510(2) 0.21960(7) 0.0420(6) Uani 1 1 d .
O3 O -0.0006(2) 0.69220(17) 0.19619(7) 0.0435(6) Uani 1 1 d .
O4 O 0.3301(3) 0.66730(19) 0.01138(7) 0.0546(7) Uani 1 1 d .
O5 O 0.1009(2) 0.47534(14) 0.27182(6) 0.0328(5) Uani 1 1 d .
O6 O 0.7500 1.0000 0.2970(6) 0.420(13) Uani 1 2 d SD
O7 O 0.0000 0.8768(8) 0.2500 0.225(5) Uani 1 2 d SD
H2W H 0.028(10) 0.892(5) 0.2254(11) 0.080 Uiso 1 1 d D
H1W H 0.735(6) 1.041(3) 0.3163(16) 0.080 Uiso 1 1 d D

loop_
_atom_site_aniso_label
_atom_site_aniso_U_11
_atom_site_aniso_U_22
_atom_site_aniso_U_33
_atom_site_aniso_U_23
_atom_site_aniso_U_13
_atom_site_aniso_U_12
C1 0.036(2) 0.033(2) 0.0183(19) 0.000 0.0014(17) 0.000
C2 0.0404(18) 0.0363(16) 0.0167(14) -0.0003(11) 0.0004(12) -0.0045(13)
C3 0.0389(17) 0.0465(18) 0.0146(15) -0.0014(12) -0.0007(12) -0.0084(13)
C4 0.0406(18) 0.083(3) 0.0202(17) -0.0027(17) -0.0016(13) 0.0039(18)
C5 0.046(2) 0.089(3) 0.0240(17) -0.0057(18) 0.0073(15) 0.001(2)
C6 0.057(2) 0.055(2) 0.0163(16) -0.0049(14) 0.0053(14) -0.0164(17)
C7 0.056(2) 0.085(3) 0.0198(16) 0.0094(17) -0.0090(15) -0.004(2)
C8 0.0427(19) 0.079(2) 0.0270(17) 0.0086(16) -0.0007(15) 0.0070(18)
C9 0.047(2) 0.055(2) 0.0187(16) -0.0048(14) 0.0003(13) -0.0106(16)
C10 0.070(3) 0.060(3) 0.013(2) 0.000 0.000 -0.019(3)
C11 0.042(2) 0.044(2) 0.0117(19) 0.000 0.000 -0.006(2)
C12 0.035(2) 0.049(2) 0.0120(19) 0.000 0.000 -0.004(2)
C13 0.0422(18) 0.0480(18) 0.0162(15) 0.0015(13) -0.0015(12) 0.0056(14)
C14 0.170(6) 0.062(3) 0.039(3) -0.0013(19) -0.004(3) -0.050(3)
C15 0.250(9) 0.073(3) 0.045(3) -0.002(2) 0.000(4) -0.085(4)
C16 0.061(2) 0.048(2) 0.0332(19) -0.0081(15) -0.0039(16) -0.0112(17)
C17 0.080(3) 0.056(2) 0.043(2) -0.0207(18) -0.004(2) -0.017(2)
C18 0.118(4) 0.069(3) 0.051(3) -0.020(2) -0.005(3) -0.040(3)
C19 0.121(4) 0.068(3) 0.045(3) -0.016(2) -0.004(3) -0.030(3)
C20 0.079(3) 0.061(2) 0.051(3) -0.0242(19) -0.008(2) -0.015(2)
C21 0.170(6) 0.131(5) 0.066(3) -0.043(3) 0.022(4) -0.101(5)
C22 0.175(6) 0.134(5) 0.056(3) -0.040(3) 0.020(3) -0.106(5)
Fe1 0.0336(3) 0.0366(3) 0.0124(3) -0.00172(15) 0.00009(15) -0.00197(17)
N1 0.0461(17) 0.0461(15) 0.0275(15) -0.0078(12) -0.0035(11) -0.0065(12)
N2 0.080(2) 0.0500(17) 0.0408(18) -0.0161(14) -0.0063(17) -0.0161(17)
O1 0.0663(16) 0.0422(13) 0.0131(10) 0.0000(9) -0.0016(9) 0.0012(11)
O2 0.0421(13) 0.0657(15) 0.0182(11) 0.0011(10) -0.0007(9) 0.0010(12)
O3 0.0367(13) 0.0646(15) 0.0291(12) 0.0065(10) 0.0085(10) -0.0003(11)
O4 0.0848(19) 0.0646(16) 0.0145(12) -0.0066(10) 0.0102(11) -0.0297(14)
O5 0.0351(11) 0.0384(11) 0.0248(10) 0.0001(9) -0.0044(9) -0.0037(9)
O6 0.51(3) 0.61(5) 0.145(16) 0.000 0.000 -0.12(3)
O7 0.232(15) 0.094(7) 0.35(2) 0.000 -0.007(19) 0.000

loop_
_atom_type_symbol
_atom_type_description
_atom_type_scat_dispersion_real
_atom_type_scat_dispersion_imag
_atom_type_scat_source
C C 0.0033 0.0016 'International Tables Vol C Tables 4.2.6.8 and 6.1.1.4'
H H 0.0000 0.0000 'International Tables Vol C Tables 4.2.6.8 and 6.1.1.4'
N N 0.0061 0.0033 'International Tables Vol C Tables 4.2.6.8 and 6.1.1.4'
O O 0.0106 0.0060 'International Tables Vol C Tables 4.2.6.8 and 6.1.1.4'
Fe Fe 0.3463 0.8444 'International Tables Vol C Tables 4.2.6.8 and 6.1.1.4'

loop_
_geom_angle_atom_site_label_1
_geom_angle_atom_site_label_2
_geom_angle_atom_site_label_3
_geom_angle
_geom_angle_site_symmetry_1
_geom_angle_site_symmetry_3
O5 C1 O5 127.9(4) . 3
O5 C1 H1 116.0 . .
O5 C1 H1 116.0 3 .
O3 C2 O2 125.1(3) . .
O3 C2 C3 118.1(3) . .
O2 C2 C3 116.9(3) . .
C4 C3 C8 118.3(3) . .
C4 C3 C2 122.2(3) . .
C8 C3 C2 119.4(3) . .
C3 C4 C5 121.4(3) . .
C3 C4 H4 119.3 . .
C5 C4 H4 119.3 . .
C6 C5 C4 118.7(3) . .
C6 C5 H5 120.6 . .
C4 C5 H5 120.6 . .
C7 C6 C5 120.9(3) . .
C7 C6 O4 120.3(3) . .
C5 C6 O4 118.8(3) . .
C6 C7 C8 119.9(3) . .
C6 C7 H7 120.1 . .
C8 C7 H7 120.0 . .
C7 C8 C3 120.7(3) . .
C7 C8 H8 119.6 . .
C3 C8 H8 119.7 . .
C13 C9 C10 121.5(3) 8_655 .
C13 C9 O4 117.5(3) 8_655 .
C10 C9 O4 121.0(3) . .
C9 C10 C9 118.1(4) . 2_565
C9 C10 H10 121.0 . .
C9 C10 H10 121.0 2_565 .
O1 C11 O1 125.7(4) . 2_565
O1 C11 C12 117.13(18) . .
O1 C11 C12 117.13(18) 2_565 .
C13 C12 C13 119.4(4) 2_565 .
C13 C12 C11 120.31(19) 2_565 .
C13 C12 C11 120.31(19) . .
C9 C13 C12 119.8(3) 8_656 .
C9 C13 H13 120.1 8_656 .
C12 C13 H13 120.2 . .
C15 C14 N1 109.9(4) . .
C15 C14 H14 125.0 . .
N1 C14 H14 125.1 . .
C14 C15 N2 106.5(4) . .
C14 C15 H15 126.8 . .
N2 C15 H15 126.7 . .
N1 C16 N2 113.1(3) . .
N1 C16 H16 123.4 . .
N2 C16 H16 123.4 . .
C22 C17 C18 118.9(4) . .
C22 C17 N2 121.1(4) . .
C18 C17 N2 119.9(4) . .
C17 C18 C19 120.7(4) . .
C17 C18 H18 119.7 . .
C19 C18 H18 119.7 . .
C18 C19 C20 121.6(5) . .
C18 C19 H19 119.2 . .
C20 C19 H19 119.2 . .
C21 C20 C19 116.0(4) . .
C21 C20 C20 123.5(5) . 5_676
C19 C20 C20 120.4(5) . 5_676
C20 C21 C22 123.2(5) . .
C20 C21 H21 118.4 . .
C22 C21 H21 118.4 . .
C17 C22 C21 119.5(5) . .
C17 C22 H22 120.2 . .
C21 C22 H22 120.3 . .
O2 Fe1 O1 167.06(10) . .
O2 Fe1 O3 104.72(10) . 3
O1 Fe1 O3 87.03(9) . 3
O2 Fe1 O5 94.45(10) . .
O1 Fe1 O5 88.66(9) . .
O3 Fe1 O5 100.19(9) 3 .
O2 Fe1 N1 90.20(11) . .
O1 Fe1 N1 85.39(10) . .
O3 Fe1 N1 84.91(10) 3 .
O5 Fe1 N1 171.96(9) . .
O2 Fe1 O5 81.39(9) . 2_565
O1 Fe1 O5 87.10(8) . 2_565
O3 Fe1 O5 173.52(8) 3 2_565
O5 Fe1 O5 76.93(9) . 2_565
N1 Fe1 O5 97.34(10) . 2_565
C16 N1 C14 104.6(3) . .
C16 N1 Fe1 121.0(2) . .
C14 N1 Fe1 133.2(3) . .
C16 N2 C15 105.7(3) . .
C16 N2 C17 125.0(3) . .
C15 N2 C17 129.3(4) . .
C11 O1 Fe1 133.2(2) . .
C2 O2 Fe1 131.4(2) . .
C2 O3 Fe1 137.8(2) . 3
C9 O4 C6 115.6(2) . .
C1 O5 Fe1 140.8(2) . .
C1 O5 Fe1 115.9(2) . 2_565
Fe1 O5 Fe1 99.23(9) . 2_565

loop_
_geom_bond_atom_site_label_1
_geom_bond_atom_site_label_2
_geom_bond_distance
_geom_bond_site_symmetry_2
C1 O5 1.250(3) .
C1 O5 1.250(3) 3
C1 H1 0.9300 .
C2 O3 1.248(4) .
C2 O2 1.251(4) .
C2 C3 1.510(4) .
C3 C4 1.376(5) .
C3 C8 1.392(4) .
C4 C5 1.388(5) .
C4 H4 0.9300 .
C5 C6 1.384(5) .
C5 H5 0.9300 .
C6 C7 1.360(5) .
C6 O4 1.403(4) .
C7 C8 1.382(5) .
C7 H7 0.9300 .
C8 H8 0.9300 .
C9 C13 1.373(4) 8_655
C9 C10 1.395(4) .
C9 O4 1.393(4) .
C10 C9 1.395(4) 2_565
C10 H10 0.9300 .
C11 O1 1.256(3) .
C11 O1 1.256(3) 2_565
C11 C12 1.505(5) .
C12 C13 1.400(4) 2_565
C12 C13 1.400(4) .
C13 C9 1.373(4) 8_656
C13 H13 0.9300 .
C14 C15 1.353(7) .
C14 N1 1.355(5) .
C14 H14 0.9300 .
C15 N2 1.360(6) .
C15 H15 0.9300 .
C16 N1 1.308(4) .
C16 N2 1.332(5) .
C16 H16 0.9300 .
C17 C22 1.354(6) .
C17 C18 1.363(6) .
C17 N2 1.438(5) .
C18 C19 1.372(6) .
C18 H18 0.9300 .
C19 C20 1.384(6) .
C19 H19 0.9300 .
C20 C21 1.352(7) .
C20 C20 1.495(7) 5_676
C21 C22 1.386(6) .
C21 H21 0.9300 .
C22 H22 0.9300 .
Fe1 O2 2.053(2) .
Fe1 O1 2.097(2) .
Fe1 O3 2.104(2) 3
Fe1 O5 2.172(2) .
Fe1 N1 2.180(3) .
Fe1 O5 2.289(2) 2_565
O3 Fe1 2.104(2) 3
O5 Fe1 2.289(2) 2_565
O6 H1W 0.826(13) .
